data_4038742
loop_
_publ_author_name
'Marinova, Maya'
'Pascal, Simon'
'Gu\'en\'ee, Laure'
'Besnard, C\'eline'
'Shivachev, Boris'
'Kostova, Kalina'
'Villani, Claudio'
'Franzini, Roberta'
'Dimitrov, Vladimir'
'Lacour, J\'er\^ome'

_publ_section_title
;
 Synthesis, Resolution, Configurational Stability, and Properties of
 Cationic Functionalized [5]Helicenes.
;
_journal_issue 18
_journal_name_full 'The Journal of organic chemistry'
_journal_page_first 11908
_journal_page_last 11923
_journal_paper_doi 10.1021/acs.joc.0c01716
_journal_volume 85
_journal_year 2020
_chemical_formula_moiety 'C29 H26 Br N2, B F4'
_chemical_formula_sum 'C29 H26 B Br F4 N2'
_chemical_formula_weight 569.24
_space_group_crystal_system triclinic
_space_group_IT_number 2
_space_group_name_Hall '-P 1'
_space_group_name_H-M_alt 'P -1'
_atom_sites_solution_hydrogens geom
_atom_sites_solution_primary direct
_audit_creation_date 2020-02-28
_audit_creation_method
;
Olex2 1.3
(compiled Nov 21 2019 18:26:39 for OlexSys, GUI svn.r6003)
;
_cell_angle_alpha 77.279(4)
_cell_angle_beta 80.071(3)
_cell_angle_gamma 80.432(3)
_cell_formula_units_Z 4
_cell_length_a 12.7765(3)
_cell_length_b 16.0668(6)
_cell_length_c 17.3836(7)
_cell_measurement_reflns_used 9644
_cell_measurement_temperature 179.95(10)
_cell_measurement_theta_max 73.5220
_cell_measurement_theta_min 4.0650
_cell_volume 3398.1(2)
_computing_cell_refinement
;
CrysAlisPro, Agilent Technologies,
Version 1.171.37.35 (release 13-08-2014 CrysAlis171 .NET)
(compiled Aug 13 2014,18:06:01)
;
_computing_data_collection
;
CrysAlisPro, Agilent Technologies,
Version 1.171.37.35 (release 13-08-2014 CrysAlis171 .NET)
(compiled Aug 13 2014,18:06:01)
;
_computing_data_reduction
;
CrysAlisPro, Agilent Technologies,
Version 1.171.37.35 (release 13-08-2014 CrysAlis171 .NET)
(compiled Aug 13 2014,18:06:01)
;
_computing_molecular_graphics 'Olex2 1.3 (Dolomanov et al., 2009)'
_computing_publication_material 'Olex2 1.3 (Dolomanov et al., 2009)'
_computing_structure_refinement 'SHELXL 2018/3 (Sheldrick, 2015)'
_computing_structure_solution 'SHELXS  (Sheldrick, 2008)'
_diffrn_ambient_environment N~2~
_diffrn_ambient_temperature 179.95(10)
_diffrn_detector 'CCD plate'
_diffrn_detector_area_resol_mean 10.4679
_diffrn_detector_type Atlas
_diffrn_measured_fraction_theta_full 0.999
_diffrn_measured_fraction_theta_max 0.965
_diffrn_measurement_details
;
#__ type_ start__ end____ width___ exp.time_
  1 omega -121.00  -83.00   1.0000    4.5000
omega____ theta____ kappa____ phi______ frames
    -      -41.3966  -99.0000   60.0000 38

#__ type_ start__ end____ width___ exp.time_
  2 omega  -67.00   26.00   1.0000    4.5000
omega____ theta____ kappa____ phi______ frames
    -      -41.3966   57.0000  -60.0000 93

#__ type_ start__ end____ width___ exp.time_
  3 omega -123.00  -79.00   1.0000    4.5000
omega____ theta____ kappa____ phi______ frames
    -      -41.3966  -99.0000 -150.0000 44

#__ type_ start__ end____ width___ exp.time_
  4 omega -118.00  -90.00   1.0000    4.5000
omega____ theta____ kappa____ phi______ frames
    -      -41.3966  -99.0000  -60.0000 28

#__ type_ start__ end____ width___ exp.time_
  5 omega -124.00  -82.00   1.0000    4.5000
omega____ theta____ kappa____ phi______ frames
    -      -41.3966  -99.0000    0.0000 42

#__ type_ start__ end____ width___ exp.time_
  6 omega -123.00  -79.00   1.0000    4.5000
omega____ theta____ kappa____ phi______ frames
    -      -41.3966  -99.0000  -90.0000 44

#__ type_ start__ end____ width___ exp.time_
  7 omega   31.00   78.00   1.0000    4.5000
omega____ theta____ kappa____ phi______ frames
    -       41.3966 -125.0000   30.0000 47

#__ type_ start__ end____ width___ exp.time_
  8 omega   25.00   60.00   1.0000    4.5000
omega____ theta____ kappa____ phi______ frames
    -       41.3966 -125.0000 -120.0000 35

#__ type_ start__ end____ width___ exp.time_
  9 omega   15.00   86.00   1.0000    4.5000
omega____ theta____ kappa____ phi______ frames
    -       41.3966 -105.0000   93.0000 71

#__ type_ start__ end____ width___ exp.time_
 10 omega   32.00   97.00   1.0000   20.0000
omega____ theta____ kappa____ phi______ frames
    -      108.5399  -94.0000  -60.0000 65

#__ type_ start__ end____ width___ exp.time_
 11 omega   76.00  107.00   1.0000   20.0000
omega____ theta____ kappa____ phi______ frames
    -      108.5399  -94.0000  120.0000 31

#__ type_ start__ end____ width___ exp.time_
 12 omega   51.00   88.00   1.0000   20.0000
omega____ theta____ kappa____ phi______ frames
    -      108.5399  -45.0000  -90.0000 37

#__ type_ start__ end____ width___ exp.time_
 13 omega   56.00   85.00   1.0000   20.0000
omega____ theta____ kappa____ phi______ frames
    -      108.5399  -94.0000 -120.0000 29

#__ type_ start__ end____ width___ exp.time_
 14 omega   35.00  122.00   1.0000   20.0000
omega____ theta____ kappa____ phi______ frames
    -      108.5399 -125.0000   60.0000 87

#__ type_ start__ end____ width___ exp.time_
 15 omega   92.00  175.00   1.0000   20.0000
omega____ theta____ kappa____ phi______ frames
    -      108.5399   45.0000 -150.0000 83

#__ type_ start__ end____ width___ exp.time_
 16 omega   41.00  104.00   1.0000   20.0000
omega____ theta____ kappa____ phi______ frames
    -      108.5399  -94.0000 -150.0000 63

#__ type_ start__ end____ width___ exp.time_
 17 omega   36.00   88.00   1.0000   20.0000
omega____ theta____ kappa____ phi______ frames
    -      108.5399  -30.0000   30.0000 52

#__ type_ start__ end____ width___ exp.time_
 18 omega   31.00   80.00   1.0000   20.0000
omega____ theta____ kappa____ phi______ frames
    -      108.5399  -30.0000 -180.0000 49

#__ type_ start__ end____ width___ exp.time_
 19 omega   39.00   99.00   1.0000   20.0000
omega____ theta____ kappa____ phi______ frames
    -      108.5399  -45.0000   90.0000 60

#__ type_ start__ end____ width___ exp.time_
 20 omega   32.00  115.00   1.0000   20.0000
omega____ theta____ kappa____ phi______ frames
    -      108.5399  -77.0000   30.0000 83

#__ type_ start__ end____ width___ exp.time_
 21 omega   30.00  153.00   1.0000   20.0000
omega____ theta____ kappa____ phi______ frames
    -      108.5399  -15.0000 -150.0000 123
;
_diffrn_measurement_device 'four-circle diffractometer'
_diffrn_measurement_device_type 'SuperNova, Dual, Cu at zero, Atlas'
_diffrn_measurement_method '\w scans'
_diffrn_orient_matrix_UB_11 -0.0057334000
_diffrn_orient_matrix_UB_12 0.0430989000
_diffrn_orient_matrix_UB_13 0.0717662000
_diffrn_orient_matrix_UB_21 -0.0315435000
_diffrn_orient_matrix_UB_22 0.0885516000
_diffrn_orient_matrix_UB_23 -0.0520421000
_diffrn_orient_matrix_UB_31 -0.1192837000
_diffrn_orient_matrix_UB_32 -0.0117787000
_diffrn_orient_matrix_UB_33 0.0237312000
_diffrn_radiation_monochromator mirror
_diffrn_radiation_probe x-ray
_diffrn_radiation_type 'Cu K\a'
_diffrn_radiation_wavelength 1.54184
_diffrn_reflns_av_R_equivalents 0.0493
_diffrn_reflns_av_unetI/netI 0.0556
_diffrn_reflns_Laue_measured_fraction_full 0.999
_diffrn_reflns_Laue_measured_fraction_max 0.965
_diffrn_reflns_limit_h_max 11
_diffrn_reflns_limit_h_min -15
_diffrn_reflns_limit_k_max 19
_diffrn_reflns_limit_k_min -19
_diffrn_reflns_limit_l_max 21
_diffrn_reflns_limit_l_min -19
_diffrn_reflns_number 23721
_diffrn_reflns_point_group_measured_fraction_full 0.999
_diffrn_reflns_point_group_measured_fraction_max 0.965
_diffrn_reflns_theta_full 67.684
_diffrn_reflns_theta_max 74.015
_diffrn_reflns_theta_min 3.475
_diffrn_source 'sealed X-ray tube'
_diffrn_source_type 'SuperNova (Cu) X-ray Source'
_exptl_absorpt_coefficient_mu 1.978
_exptl_absorpt_correction_T_max 0.965
_exptl_absorpt_correction_T_min 0.640
_exptl_absorpt_correction_type analytical
_exptl_absorpt_process_details
;
CrysAlisPro, Agilent Technologies,
Version 1.171.37.35 (release 13-08-2014 CrysAlis171 .NET)
(compiled Aug 13 2014,18:06:01)
Analytical numeric absorption correction using a multifaceted crystal
			model based on expressions derived by R.C. Clark & J.S. Reid.
(Clark, R. C. & Reid, J. S. (1995). Acta Cryst. A51, 887-897)
Empirical absorption correction using spherical harmonics,
 implemented in SCALE3 ABSPACK scaling algorithm.
;
_exptl_crystal_colour red
_exptl_crystal_colour_primary red
_exptl_crystal_density_diffrn 1.113
_exptl_crystal_description plate
_exptl_crystal_F_000 1160
_exptl_crystal_size_max 0.3395
_exptl_crystal_size_mid 0.2228
_exptl_crystal_size_min 0.0181
_refine_diff_density_max 1.150
_refine_diff_density_min -1.182
_refine_diff_density_rms 0.067
_refine_ls_extinction_method none
_refine_ls_goodness_of_fit_ref 1.030
_refine_ls_hydrogen_treatment constr
_refine_ls_matrix_type full
_refine_ls_number_parameters 671
_refine_ls_number_reflns 13315
_refine_ls_number_restraints 0
_refine_ls_restrained_S_all 1.030
_refine_ls_R_factor_all 0.0720
_refine_ls_R_factor_gt 0.0619
_refine_ls_shift/su_max 0.001
_refine_ls_shift/su_mean 0.000
_refine_ls_structure_factor_coef Fsqd
_refine_ls_weighting_details 'w=1/[\s^2^(Fo^2^)+(0.1127P)^2^+0.6752P] where P=(Fo^2^+2Fc^2^)/3'
_refine_ls_weighting_scheme calc
_refine_ls_wR_factor_gt 0.1771
_refine_ls_wR_factor_ref 0.1909
_reflns_Friedel_coverage 0.000
_reflns_number_gt 10718
_reflns_number_total 13315
_reflns_threshold_expression 'I > 2\s(I)'
_cod_data_source_file jo0c01716_si_002.cif
_cod_data_source_block 9A
_cod_depositor_comments 'Adding full bibliography for 4038740--4038746.cif.'
_cod_original_cell_volume 3398.0(2)
_cod_database_code 4038742
_shelx_shelxl_version_number 2018/3
_chemical_oxdiff_formula 'C58 H52 B2 Br2 F8 N4'
_shelx_space_group_comment
;
The symmetry employed for this shelxl refinement is uniquely defined
by the following loop, which should always be used as a source of
symmetry information in preference to the above space-group names.
They are only intended as comments.
;
_reflns_odcompleteness_completeness 99.91
_reflns_odcompleteness_iscentric 1
_reflns_odcompleteness_theta 66.97
_olex2_refinement_description
;
1. Fixed Uiso
 At 1.2 times of:
  All C(H) groups, All C(H,H) groups
 At 1.5 times of:
  All C(H,H,H) groups
2.a Secondary CH2 refined with riding coordinates:
 C24A(H24A,H24B), C25A(H25A,H25B), C13A(H13A,H13B), C14A(H14A,H14B), C13B(H13C,
 H13D), C24B(H24C,H24D), C14B(H14C,H14D), C25B(H25C,H25D)
2.b Aromatic/amide H refined with riding coordinates:
 C29A(H29A), C3A(H3A), C7A(H7A), C20A(H20A), C21A(H21A), C9A(H9A), C30A(H30A),
 C4A(H4A), C8A(H8A), C19A(H19A), C28A(H28A), C31A(H31A), C31B(H31B), C21B(H21B),
  C28B(H28B), C29B(H29B), C20B(H20B), C7B(H7B), C30B(H30B), C9B(H9B), C3B(H3B),
 C8B(H8B), C19B(H19B), C4B(H4B)
2.c Idealised Me refined as rotating group:
 C26A(H26A,H26B,H26C), C15A(H15A,H15B,H15C), C26B(H26D,H26E,H26F), C15B(H15D,
 H15E,H15F)
;
_platon_squeeze_special_details
;
The squeeze/bypass method was used to take care of 3 disordered toluene molecule
 per asymetric unit.
A solvent mask was calculated and 311 electrons were
found in a volume of 1133\%A^3 in 1 void per unit cell.
This is consistent with the presence of 
6[C7H8] per Unit Cell 
which account for 300 electrons 
per unit cell.
;
_platon_squeeze_void_probe_radius 1.20
_olex2_submission_special_instructions 'No special instructions were received'

loop_
_space_group_symop_operation_xyz
'x, y, z'
'-x, -y, -z'

loop_
_atom_site_label
_atom_site_type_symbol
_atom_site_fract_x
_atom_site_fract_y
_atom_site_fract_z
_atom_site_U_iso_or_equiv
_atom_site_adp_type
_atom_site_occupancy
_atom_site_site_symmetry_order
_atom_site_calc_flag
_atom_site_refinement_flags_posn
_atom_site_refinement_flags_adp
_atom_site_refinement_flags_occupancy
_atom_site_disorder_assembly
_atom_site_disorder_group
Br1A Br 0.09981(4) 0.94644(3) 0.11222(3) 0.1044(2) Uani 1 1 d . . . . .
N12A N 0.35672(15) 0.44036(13) 0.23908(11) 0.0393(4) Uani 1 1 d . . . . .
N23A N 0.67799(13) 0.52089(13) 0.06796(11) 0.0376(4) Uani 1 1 d . . . . .
C29A C 0.6036(2) 0.68798(18) -0.10269(14) 0.0472(5) Uani 1 1 d . . . . .
H29A H 0.636585 0.719454 -0.149403 0.057 Uiso 1 1 calc R U . . .
C3A C 0.2902(3) 0.82505(19) 0.10818(17) 0.0580(7) Uani 1 1 d . . . . .
H3A H 0.325743 0.873086 0.088822 0.070 Uiso 1 1 calc R U . . .
C7A C 0.1252(2) 0.7656(2) 0.16139(16) 0.0574(7) Uani 1 1 d . . . . .
H7A H 0.051300 0.773427 0.176420 0.069 Uiso 1 1 calc R U . . .
C26A C 0.94185(19) 0.40424(19) -0.02056(17) 0.0515(6) Uani 1 1 d . . . . .
H26A H 0.955165 0.359150 -0.050604 0.077 Uiso 1 1 calc R U . . .
H26B H 0.968010 0.383078 0.029658 0.077 Uiso 1 1 calc R U . . .
H26C H 0.978053 0.451810 -0.049787 0.077 Uiso 1 1 calc R U . . .
C24A C 0.79555(16) 0.50273(17) 0.04437(14) 0.0411(5) Uani 1 1 d . . . . .
H24A H 0.830486 0.483460 0.091715 0.049 Uiso 1 1 calc R U . . .
H24B H 0.822736 0.555082 0.014437 0.049 Uiso 1 1 calc R U . . .
C20A C 0.6384(2) 0.3448(2) 0.24053(17) 0.0532(6) Uani 1 1 d . . . . .
H20A H 0.679158 0.298811 0.269261 0.064 Uiso 1 1 calc R U . . .
C2A C 0.1779(3) 0.8351(2) 0.12900(18) 0.0655(8) Uani 1 1 d . . . . .
C21A C 0.68943(18) 0.39664(19) 0.17643(16) 0.0481(6) Uani 1 1 d . . . . .
H21A H 0.763094 0.384876 0.161955 0.058 Uiso 1 1 calc R U . . .
C9A C 0.18530(18) 0.53192(18) 0.23315(14) 0.0446(5) Uani 1 1 d . . . . .
H9A H 0.149382 0.486813 0.262691 0.054 Uiso 1 1 calc R U . . .
C32A C 0.50559(16) 0.60196(14) 0.04255(13) 0.0348(4) Uani 1 1 d . . . . .
C27A C 0.61756(17) 0.58322(15) 0.01937(13) 0.0361(4) Uani 1 1 d . . . . .
C15A C 0.2245(4) 0.3092(3) 0.4289(2) 0.0966(14) Uani 1 1 d . . . . .
H15A H 0.212079 0.314977 0.483618 0.145 Uiso 1 1 calc R U . . .
H15B H 0.269161 0.255783 0.423889 0.145 Uiso 1 1 calc R U . . .
H15C H 0.157234 0.309700 0.411125 0.145 Uiso 1 1 calc R U . . .
C18A C 0.45753(16) 0.55876(14) 0.11902(12) 0.0337(4) Uani 1 1 d . . . . .
C25A C 0.82161(17) 0.43395(17) -0.00619(14) 0.0430(5) Uani 1 1 d . . . . .
H25A H 0.795750 0.456689 -0.056993 0.052 Uiso 1 1 calc R U . . .
H25B H 0.784801 0.385004 0.020383 0.052 Uiso 1 1 calc R U . . .
C11A C 0.35129(16) 0.58376(15) 0.15728(13) 0.0362(4) Uani 1 1 d . . . . .
C30A C 0.49128(19) 0.70182(17) -0.08385(14) 0.0445(5) Uani 1 1 d . . . . .
H30A H 0.449685 0.739571 -0.118985 0.053 Uiso 1 1 calc R U . . .
C5A C 0.29430(18) 0.67034(16) 0.14606(13) 0.0401(5) Uani 1 1 d . . . . .
C10A C 0.30008(17) 0.51769(16) 0.21057(13) 0.0381(4) Uani 1 1 d . . . . .
C4A C 0.3464(2) 0.74428(17) 0.11663(15) 0.0477(5) Uani 1 1 d . . . . .
H4A H 0.420540 0.737838 0.102729 0.057 Uiso 1 1 calc R U . . .
C17A C 0.51771(16) 0.48516(15) 0.15790(13) 0.0359(4) Uani 1 1 d . . . . .
C13A C 0.3013(2) 0.37097(17) 0.29239(15) 0.0466(5) Uani 1 1 d . . . . .
H13A H 0.345015 0.315990 0.289516 0.056 Uiso 1 1 calc R U . . .
H13B H 0.233891 0.370057 0.274229 0.056 Uiso 1 1 calc R U . . .
C22A C 0.63082(17) 0.46713(16) 0.13286(13) 0.0388(5) Uani 1 1 d . . . . .
C8A C 0.13053(18) 0.60990(19) 0.21163(14) 0.0475(6) Uani 1 1 d . . . . .
H8A H 0.056121 0.616639 0.223011 0.057 Uiso 1 1 calc R U . . .
C16A C 0.46725(17) 0.42772(16) 0.22271(13) 0.0395(5) Uani 1 1 d . . . . .
C19A C 0.5291(2) 0.35790(18) 0.26414(15) 0.0493(6) Uani 1 1 d . . . . .
H19A H 0.497077 0.320636 0.307201 0.059 Uiso 1 1 calc R U . . .
C28A C 0.66494(18) 0.62931(17) -0.05377(15) 0.0438(5) Uani 1 1 d . . . . .
H28A H 0.738724 0.619493 -0.068625 0.053 Uiso 1 1 calc R U . . .
C31A C 0.44474(17) 0.65875(15) -0.01308(13) 0.0381(4) Uani 1 1 d . . . . .
H31A H 0.370439 0.666910 -0.000852 0.046 Uiso 1 1 calc R U . . .
C14A C 0.2792(3) 0.3826(2) 0.37888(17) 0.0602(7) Uani 1 1 d . . . . .
H14A H 0.346052 0.383724 0.397708 0.072 Uiso 1 1 calc R U . . .
H14B H 0.233845 0.436734 0.382734 0.072 Uiso 1 1 calc R U . . .
C6A C 0.18192(19) 0.68282(18) 0.17200(14) 0.0466(5) Uani 1 1 d . . . . .
Br1B Br -0.11141(5) 0.52666(3) 0.39446(3) 0.09870(19) Uani 1 1 d . . . . .
N23B N 0.21688(15) 0.97976(14) 0.43049(12) 0.0422(4) Uani 1 1 d . . . . .
N12B N -0.06374(15) 1.04689(13) 0.26401(11) 0.0397(4) Uani 1 1 d . . . . .
C31B C 0.01103(18) 0.83548(16) 0.51507(13) 0.0409(5) Uani 1 1 d . . . . .
H31B H -0.053574 0.824953 0.503809 0.049 Uiso 1 1 calc R U . . .
C21B C 0.21855(19) 1.10404(19) 0.32129(17) 0.0494(6) Uani 1 1 d . . . . .
H21B H 0.280083 1.118367 0.334170 0.059 Uiso 1 1 calc R U . . .
C2B C -0.0889(3) 0.6437(2) 0.37581(18) 0.0615(7) Uani 1 1 d . . . . .
C28B C 0.1989(2) 0.87163(19) 0.55325(15) 0.0492(6) Uani 1 1 d . . . . .
H28B H 0.261105 0.883656 0.567118 0.059 Uiso 1 1 calc R U . . .
C26B C 0.3865(2) 1.0965(2) 0.5221(2) 0.0616(7) Uani 1 1 d . . . . .
H26D H 0.427806 1.119008 0.472547 0.092 Uiso 1 1 calc R U . . .
H26E H 0.428745 1.048323 0.550709 0.092 Uiso 1 1 calc R U . . .
H26F H 0.366224 1.140484 0.553444 0.092 Uiso 1 1 calc R U . . .
C6B C -0.1423(2) 0.79505(19) 0.32950(15) 0.0488(6) Uani 1 1 d . . . . .
C29B C 0.1419(2) 0.81149(19) 0.60316(15) 0.0513(6) Uani 1 1 d . . . . .
H29B H 0.167839 0.781283 0.649673 0.062 Uiso 1 1 calc R U . . .
C20B C 0.1710(2) 1.15383(19) 0.25815(17) 0.0519(6) Uani 1 1 d . . . . .
H20B H 0.202252 1.201424 0.228752 0.062 Uiso 1 1 calc R U . . .
C7B C -0.1609(3) 0.7081(2) 0.34162(17) 0.0586(7) Uani 1 1 d . . . . .
H7B H -0.221618 0.695045 0.326418 0.070 Uiso 1 1 calc R U . . .
C13B C -0.13068(18) 1.11579(17) 0.21533(14) 0.0438(5) Uani 1 1 d . . . . .
H13C H -0.117513 1.171138 0.222544 0.053 Uiso 1 1 calc R U . . .
H13D H -0.205587 1.110480 0.234888 0.053 Uiso 1 1 calc R U . . .
C27B C 0.16327(17) 0.91611(16) 0.47987(14) 0.0407(5) Uani 1 1 d . . . . .
C30B C 0.0454(2) 0.79411(18) 0.58607(14) 0.0471(5) Uani 1 1 d . . . . .
H30B H 0.005434 0.755330 0.622096 0.056 Uiso 1 1 calc R U . . .
C16B C 0.03295(18) 1.06481(16) 0.27833(13) 0.0396(5) Uani 1 1 d . . . . .
C24B C 0.31450(18) 1.00143(18) 0.45237(15) 0.0460(5) Uani 1 1 d . . . . .
H24C H 0.360384 1.024112 0.404386 0.055 Uiso 1 1 calc R U . . .
H24D H 0.353754 0.949614 0.479810 0.055 Uiso 1 1 calc R U . . .
C14B C -0.1104(2) 1.11440(18) 0.12657(15) 0.0487(6) Uani 1 1 d . . . . .
H14C H -0.034686 1.115353 0.106914 0.058 Uiso 1 1 calc R U . . .
H14D H -0.130561 1.061963 0.117871 0.058 Uiso 1 1 calc R U . . .
C18B C 0.03933(16) 0.93368(15) 0.38198(13) 0.0362(4) Uani 1 1 d . . . . .
C11B C -0.03514(17) 0.90396(16) 0.34441(13) 0.0384(4) Uani 1 1 d . . . . .
C25B C 0.2866(2) 1.0677(2) 0.50596(17) 0.0521(6) Uani 1 1 d . . . . .
H25C H 0.241515 1.117318 0.480652 0.063 Uiso 1 1 calc R U . . .
H25D H 0.246484 1.042985 0.556048 0.063 Uiso 1 1 calc R U . . .
C32B C 0.07094(17) 0.89346(15) 0.45879(13) 0.0381(4) Uani 1 1 d . . . . .
C9B C -0.1863(2) 0.94471(19) 0.26770(15) 0.0488(6) Uani 1 1 d . . . . .
H9B H -0.229945 0.987243 0.237829 0.059 Uiso 1 1 calc R U . . .
C10B C -0.09399(18) 0.96582(16) 0.29138(13) 0.0400(5) Uani 1 1 d . . . . .
C3B C 0.0038(3) 0.66122(19) 0.39714(17) 0.0572(6) Uani 1 1 d . . . . .
H3B H 0.053292 0.616380 0.418116 0.069 Uiso 1 1 calc R U . . .
C8B C -0.2106(2) 0.8632(2) 0.28843(16) 0.0533(6) Uani 1 1 d . . . . .
H8B H -0.273537 0.851486 0.275513 0.064 Uiso 1 1 calc R U . . .
C19B C 0.0788(2) 1.13654(18) 0.23623(15) 0.0481(5) Uani 1 1 d . . . . .
H19B H 0.048231 1.172581 0.193911 0.058 Uiso 1 1 calc R U . . .
C5B C -0.05284(19) 0.81472(16) 0.35616(13) 0.0414(5) Uani 1 1 d . . . . .
C22B C 0.17344(17) 1.03177(17) 0.36580(14) 0.0418(5) Uani 1 1 d . . . . .
C15B C -0.1755(3) 1.1921(2) 0.08168(18) 0.0695(9) Uani 1 1 d . . . . .
H15D H -0.161071 1.191765 0.025695 0.104 Uiso 1 1 calc R U . . .
H15E H -0.155972 1.243875 0.091031 0.104 Uiso 1 1 calc R U . . .
H15F H -0.250440 1.189879 0.099969 0.104 Uiso 1 1 calc R U . . .
C17B C 0.08159(17) 1.00910(15) 0.34280(13) 0.0378(4) Uani 1 1 d . . . . .
C4B C 0.0220(2) 0.74507(17) 0.38715(15) 0.0463(5) Uani 1 1 d . . . . .
H4B H 0.084599 0.756411 0.400970 0.056 Uiso 1 1 calc R U . . .
F4 F 0.6058(2) 0.1312(3) 0.34576(17) 0.1168(11) Uani 1 1 d . . . . .
F2 F 0.45146(14) 0.16937(15) 0.29411(18) 0.0906(7) Uani 1 1 d . . . . .
F3 F 0.5287(2) 0.03176(16) 0.30891(17) 0.0979(8) Uani 1 1 d . . . . .
F5 F 0.60787(17) 0.13308(19) 0.21834(14) 0.0946(8) Uani 1 1 d . . . . .
B1 B 0.5487(3) 0.1161(3) 0.2927(2) 0.0645(10) Uani 1 1 d . . . . .
F9 F 0.09466(17) 0.35711(19) 0.15002(14) 0.0906(7) Uani 1 1 d . . . . .
F7 F -0.06676(13) 0.32174(12) 0.21047(13) 0.0681(5) Uani 1 1 d . . . . .
F8 F 0.04576(16) 0.36226(14) 0.27847(12) 0.0717(5) Uani 1 1 d . . . . .
F10 F -0.03595(17) 0.45994(13) 0.18538(13) 0.0748(5) Uani 1 1 d . . . . .
B6 B 0.0098(2) 0.3753(2) 0.20560(19) 0.0481(6) Uani 1 1 d . . . . .

loop_
_atom_site_aniso_label
_atom_site_aniso_U_11
_atom_site_aniso_U_22
_atom_site_aniso_U_33
_atom_site_aniso_U_23
_atom_site_aniso_U_13
_atom_site_aniso_U_12
Br1A 0.1080(4) 0.0609(2) 0.1140(4) -0.0133(2) 0.0144(3) 0.0384(2)
N12A 0.0269(9) 0.0476(10) 0.0426(9) -0.0085(8) -0.0024(7) -0.0054(7)
N23A 0.0191(8) 0.0498(10) 0.0459(9) -0.0145(8) -0.0050(7) -0.0033(7)
C29A 0.0400(12) 0.0549(14) 0.0430(11) -0.0060(10) 0.0032(9) -0.0104(10)
C3A 0.0680(18) 0.0445(14) 0.0581(15) -0.0159(11) -0.0033(13) 0.0040(12)
C7A 0.0440(13) 0.0666(18) 0.0535(14) -0.0184(12) -0.0013(11) 0.0180(12)
C26A 0.0273(11) 0.0638(16) 0.0608(14) -0.0169(12) -0.0012(10) 0.0022(10)
C24A 0.0176(9) 0.0598(14) 0.0485(11) -0.0150(10) -0.0065(8) -0.0046(8)
C20A 0.0390(13) 0.0588(15) 0.0568(14) -0.0024(11) -0.0169(10) 0.0058(11)
C2A 0.0707(19) 0.0555(17) 0.0595(16) -0.0163(13) -0.0006(14) 0.0204(14)
C21A 0.0258(10) 0.0625(15) 0.0550(13) -0.0116(11) -0.0120(9) 0.0031(10)
C9A 0.0256(10) 0.0606(15) 0.0457(11) -0.0120(10) 0.0008(8) -0.0039(9)
C32A 0.0244(9) 0.0405(11) 0.0418(10) -0.0134(8) -0.0050(8) -0.0037(8)
C27A 0.0253(9) 0.0436(11) 0.0423(10) -0.0134(9) -0.0062(8) -0.0044(8)
C15A 0.119(4) 0.100(3) 0.0579(19) 0.0055(19) 0.012(2) -0.032(3)
C18A 0.0231(9) 0.0417(11) 0.0399(10) -0.0147(8) -0.0070(7) -0.0033(8)
C25A 0.0261(10) 0.0539(13) 0.0491(12) -0.0130(10) -0.0067(8) -0.0005(9)
C11A 0.0250(9) 0.0460(12) 0.0385(10) -0.0121(8) -0.0050(7) -0.0022(8)
C30A 0.0379(12) 0.0496(13) 0.0441(11) -0.0065(9) -0.0068(9) -0.0031(10)
C5A 0.0315(10) 0.0480(12) 0.0412(10) -0.0167(9) -0.0042(8) 0.0032(9)
C10A 0.0258(10) 0.0496(12) 0.0395(10) -0.0134(9) -0.0044(8) -0.0013(8)
C4A 0.0453(13) 0.0468(13) 0.0511(13) -0.0182(10) -0.0022(10) -0.0001(10)
C17A 0.0251(10) 0.0458(11) 0.0387(10) -0.0115(8) -0.0071(8) -0.0029(8)
C13A 0.0362(11) 0.0507(13) 0.0490(12) -0.0053(10) 0.0007(9) -0.0073(10)
C22A 0.0249(10) 0.0499(12) 0.0432(11) -0.0123(9) -0.0078(8) -0.0025(8)
C8A 0.0253(10) 0.0705(17) 0.0447(11) -0.0173(11) 0.0004(8) 0.0018(10)
C16A 0.0280(10) 0.0484(12) 0.0425(11) -0.0115(9) -0.0058(8) -0.0021(9)
C19A 0.0405(12) 0.0530(14) 0.0476(12) 0.0001(10) -0.0060(10) -0.0008(10)
C28A 0.0251(10) 0.0552(14) 0.0519(12) -0.0136(10) 0.0007(8) -0.0094(9)
C31A 0.0266(10) 0.0437(11) 0.0454(11) -0.0136(9) -0.0055(8) -0.0015(8)
C14A 0.0589(16) 0.0678(18) 0.0464(13) -0.0027(12) -0.0012(11) -0.0051(14)
C6A 0.0351(12) 0.0586(15) 0.0433(11) -0.0172(10) -0.0039(9) 0.0092(10)
Br1B 0.1411(5) 0.0587(2) 0.1110(4) -0.0146(2) -0.0397(3) -0.0354(2)
N23B 0.0246(8) 0.0564(12) 0.0474(10) -0.0107(8) -0.0097(7) -0.0053(8)
N12B 0.0284(9) 0.0478(11) 0.0430(9) -0.0079(8) -0.0089(7) -0.0028(7)
C31B 0.0305(10) 0.0529(13) 0.0407(11) -0.0116(9) -0.0062(8) -0.0048(9)
C21B 0.0313(11) 0.0567(15) 0.0619(14) -0.0101(11) -0.0066(10) -0.0126(10)
C2B 0.078(2) 0.0570(16) 0.0560(15) -0.0177(12) -0.0049(13) -0.0234(15)
C28B 0.0348(11) 0.0664(16) 0.0482(12) -0.0116(11) -0.0155(9) -0.0017(11)
C26B 0.0435(14) 0.077(2) 0.0755(18) -0.0254(15) -0.0164(13) -0.0169(13)
C6B 0.0489(14) 0.0606(15) 0.0436(12) -0.0165(10) -0.0053(10) -0.0192(11)
C29B 0.0481(14) 0.0628(16) 0.0431(12) -0.0085(11) -0.0176(10) 0.0013(11)
C20B 0.0413(13) 0.0525(14) 0.0594(14) -0.0037(11) -0.0033(11) -0.0129(11)
C7B 0.0650(17) 0.0689(18) 0.0525(14) -0.0179(12) -0.0088(12) -0.0307(14)
C13B 0.0330(11) 0.0510(13) 0.0469(12) -0.0111(10) -0.0117(9) 0.0040(9)
C27B 0.0265(10) 0.0524(13) 0.0439(11) -0.0125(9) -0.0067(8) -0.0018(9)
C30B 0.0425(12) 0.0533(14) 0.0429(11) -0.0058(10) -0.0056(9) -0.0047(10)
C16B 0.0301(10) 0.0460(12) 0.0425(11) -0.0095(9) -0.0067(8) -0.0016(9)
C24B 0.0238(10) 0.0617(15) 0.0563(13) -0.0144(11) -0.0109(9) -0.0077(9)
C14B 0.0462(13) 0.0533(14) 0.0453(12) -0.0100(10) -0.0135(10) 0.0048(11)
C18B 0.0216(9) 0.0460(12) 0.0407(10) -0.0111(8) -0.0031(7) -0.0019(8)
C11B 0.0281(10) 0.0490(12) 0.0388(10) -0.0095(9) -0.0044(8) -0.0061(9)
C25B 0.0309(11) 0.0684(17) 0.0614(15) -0.0182(12) -0.0099(10) -0.0081(11)
C32B 0.0281(10) 0.0466(12) 0.0412(10) -0.0129(9) -0.0071(8) -0.0016(8)
C9B 0.0392(12) 0.0638(16) 0.0471(12) -0.0083(11) -0.0155(10) -0.0110(11)
C10B 0.0305(10) 0.0522(13) 0.0381(10) -0.0104(9) -0.0058(8) -0.0054(9)
C3B 0.0687(18) 0.0499(14) 0.0531(14) -0.0132(11) -0.0059(12) -0.0068(13)
C8B 0.0416(13) 0.0758(18) 0.0497(13) -0.0142(12) -0.0122(10) -0.0200(12)
C19B 0.0406(12) 0.0496(13) 0.0508(13) -0.0028(10) -0.0070(10) -0.0057(10)
C5B 0.0394(11) 0.0501(13) 0.0369(10) -0.0120(9) -0.0032(8) -0.0099(9)
C22B 0.0252(10) 0.0524(13) 0.0488(12) -0.0119(10) -0.0046(8) -0.0056(9)
C15B 0.0693(19) 0.073(2) 0.0530(15) 0.0002(13) -0.0154(13) 0.0189(16)
C17B 0.0256(9) 0.0467(12) 0.0413(10) -0.0096(9) -0.0058(8) -0.0027(8)
C4B 0.0430(12) 0.0507(13) 0.0468(12) -0.0154(10) -0.0038(9) -0.0059(10)
F4 0.0817(16) 0.177(3) 0.0960(18) -0.0016(18) -0.0395(14) -0.0355(18)
F2 0.0361(9) 0.0679(12) 0.163(2) -0.0125(13) -0.0133(11) -0.0063(8)
F3 0.0822(14) 0.0698(14) 0.1192(19) 0.0135(13) 0.0054(13) -0.0095(11)
F5 0.0568(11) 0.123(2) 0.0793(13) 0.0272(13) -0.0036(9) -0.0101(12)
B1 0.0346(14) 0.070(2) 0.075(2) 0.0186(17) -0.0104(13) -0.0084(14)
F9 0.0517(10) 0.1165(19) 0.0870(14) -0.0098(13) 0.0137(9) -0.0020(11)
F7 0.0412(8) 0.0612(10) 0.1063(14) -0.0104(9) -0.0270(8) -0.0101(7)
F8 0.0711(11) 0.0775(12) 0.0676(10) 0.0126(9) -0.0305(9) -0.0269(10)
F10 0.0720(12) 0.0546(10) 0.0942(14) 0.0036(9) -0.0330(10) -0.0012(9)
B6 0.0290(12) 0.0517(15) 0.0599(16) 0.0016(12) -0.0114(11) -0.0059(11)

loop_
_atom_type_symbol
_atom_type_description
_atom_type_scat_dispersion_real
_atom_type_scat_dispersion_imag
_atom_type_scat_source
C C 0.0181 0.0091 'International Tables Vol C Tables 4.2.6.8 and 6.1.1.4'
H H 0.0000 0.0000 'International Tables Vol C Tables 4.2.6.8 and 6.1.1.4'
B B 0.0090 0.0039 'International Tables Vol C Tables 4.2.6.8 and 6.1.1.4'
Br Br -0.6763 1.2805 'International Tables Vol C Tables 4.2.6.8 and 6.1.1.4'
F F 0.0727 0.0534 'International Tables Vol C Tables 4.2.6.8 and 6.1.1.4'
N N 0.0311 0.0180 'International Tables Vol C Tables 4.2.6.8 and 6.1.1.4'

loop_
_exptl_crystal_face_index_h
_exptl_crystal_face_index_k
_exptl_crystal_face_index_l
_exptl_crystal_face_perp_dist
_exptl_oxdiff_crystal_face_indexfrac_h
_exptl_oxdiff_crystal_face_indexfrac_k
_exptl_oxdiff_crystal_face_indexfrac_l
_exptl_oxdiff_crystal_face_x
_exptl_oxdiff_crystal_face_y
_exptl_oxdiff_crystal_face_z
0 -1 -1 0.0049 0.0022 -0.9995 -0.9982 -0.1147 -0.0366 -0.0122
-1 0 0 0.1504 -1.0006 -0.0006 -0.0059 0.0053 0.0318 0.1192
0 1 -2 0.1076 0.0002 0.9933 -2.0052 -0.1011 0.1923 -0.0593
0 -1 2 0.1076 -0.0002 -0.9933 2.0052 0.1011 -0.1923 0.0593
-1 1 -2 0.1135 -1.0004 0.9927 -2.0111 -0.0958 0.2241 0.0599
0 1 1 0.0132 -0.0022 0.9995 0.9982 0.1147 0.0366 0.0122
2 1 0 0.1413 1.9998 0.9986 0.0088 0.0322 0.0249 -0.2501
-2 -1 0 0.1447 -1.9998 -0.9986 -0.0088 -0.0322 -0.0249 0.2501

loop_
_geom_angle_atom_site_label_1
_geom_angle_atom_site_label_2
_geom_angle_atom_site_label_3
_geom_angle
_geom_angle_site_symmetry_1
_geom_angle_site_symmetry_3
_geom_angle_publ_flag
C10A N12A C13A 120.47(19) . . ?
C10A N12A C16A 120.5(2) . . ?
C16A N12A C13A 118.9(2) . . ?
C27A N23A C24A 119.78(19) . . ?
C22A N23A C24A 118.11(19) . . ?
C22A N23A C27A 121.59(17) . . ?
C30A C29A H29A 119.4 . . ?
C28A C29A H29A 119.4 . . ?
C28A C29A C30A 121.2(2) . . ?
C2A C3A H3A 120.2 . . ?
C4A C3A H3A 120.2 . . ?
C4A C3A C2A 119.5(3) . . ?
C2A C7A H7A 120.0 . . ?
C2A C7A C6A 120.1(3) . . ?
C6A C7A H7A 120.0 . . ?
H26A C26A H26B 109.5 . . ?
H26A C26A H26C 109.5 . . ?
H26B C26A H26C 109.5 . . ?
C25A C26A H26A 109.5 . . ?
C25A C26A H26B 109.5 . . ?
C25A C26A H26C 109.5 . . ?
N23A C24A H24A 109.5 . . ?
N23A C24A H24B 109.5 . . ?
N23A C24A C25A 110.66(18) . . ?
H24A C24A H24B 108.1 . . ?
C25A C24A H24A 109.5 . . ?
C25A C24A H24B 109.5 . . ?
C21A C20A H20A 118.6 . . ?
C21A C20A C19A 122.7(2) . . ?
C19A C20A H20A 118.6 . . ?
C3A C2A Br1A 119.4(3) . . ?
C7A C2A Br1A 119.7(2) . . ?
C7A C2A C3A 120.9(3) . . ?
C20A C21A H21A 120.0 . . ?
C20A C21A C22A 120.1(2) . . ?
C22A C21A H21A 120.0 . . ?
C10A C9A H9A 119.9 . . ?
C8A C9A H9A 119.9 . . ?
C8A C9A C10A 120.1(2) . . ?
C27A C32A C18A 119.1(2) . . ?
C31A C32A C27A 118.0(2) . . ?
C31A C32A C18A 122.78(19) . . ?
N23A C27A C32A 119.9(2) . . ?
N23A C27A C28A 121.37(19) . . ?
C28A C27A C32A 118.7(2) . . ?
H15A C15A H15B 109.5 . . ?
H15A C15A H15C 109.5 . . ?
H15B C15A H15C 109.5 . . ?
C14A C15A H15A 109.5 . . ?
C14A C15A H15B 109.5 . . ?
C14A C15A H15C 109.5 . . ?
C11A C18A C32A 124.9(2) . . ?
C17A C18A C32A 117.49(18) . . ?
C17A C18A C11A 117.54(19) . . ?
C26A C25A H25A 109.3 . . ?
C26A C25A H25B 109.3 . . ?
C24A C25A C26A 111.7(2) . . ?
C24A C25A H25A 109.3 . . ?
C24A C25A H25B 109.3 . . ?
H25A C25A H25B 107.9 . . ?
C18A C11A C5A 125.3(2) . . ?
C10A C11A C18A 116.5(2) . . ?
C10A C11A C5A 118.22(19) . . ?
C29A C30A H30A 120.7 . . ?
C31A C30A C29A 118.6(2) . . ?
C31A C30A H30A 120.7 . . ?
C4A C5A C11A 122.9(2) . . ?
C4A C5A C6A 117.8(2) . . ?
C6A C5A C11A 119.1(2) . . ?
N12A C10A C9A 119.7(2) . . ?
N12A C10A C11A 121.23(19) . . ?
C11A C10A C9A 119.0(2) . . ?
C3A C4A C5A 121.3(3) . . ?
C3A C4A H4A 119.4 . . ?
C5A C4A H4A 119.4 . . ?
C18A C17A C22A 120.4(2) . . ?
C18A C17A C16A 120.34(19) . . ?
C16A C17A C22A 119.3(2) . . ?
N12A C13A H13A 109.2 . . ?
N12A C13A H13B 109.2 . . ?
N12A C13A C14A 112.2(2) . . ?
H13A C13A H13B 107.9 . . ?
C14A C13A H13A 109.2 . . ?
C14A C13A H13B 109.2 . . ?
N23A C22A C21A 122.4(2) . . ?
N23A C22A C17A 118.9(2) . . ?
C21A C22A C17A 118.8(2) . . ?
C9A C8A H8A 118.8 . . ?
C9A C8A C6A 122.4(2) . . ?
C6A C8A H8A 118.8 . . ?
N12A C16A C17A 118.1(2) . . ?
N12A C16A C19A 122.1(2) . . ?
C19A C16A C17A 119.7(2) . . ?
C20A C19A C16A 119.3(2) . . ?
C20A C19A H19A 120.4 . . ?
C16A C19A H19A 120.4 . . ?
C29A C28A C27A 120.7(2) . . ?
C29A C28A H28A 119.7 . . ?
C27A C28A H28A 119.7 . . ?
C32A C31A H31A 118.9 . . ?
C30A C31A C32A 122.3(2) . . ?
C30A C31A H31A 118.9 . . ?
C15A C14A C13A 108.8(3) . . ?
C15A C14A H14A 109.9 . . ?
C15A C14A H14B 109.9 . . ?
C13A C14A H14A 109.9 . . ?
C13A C14A H14B 109.9 . . ?
H14A C14A H14B 108.3 . . ?
C7A C6A C5A 120.1(3) . . ?
C7A C6A C8A 121.3(2) . . ?
C8A C6A C5A 118.6(2) . . ?
C27B N23B C24B 119.9(2) . . ?
C27B N23B C22B 120.88(19) . . ?
C22B N23B C24B 118.7(2) . . ?
C16B N12B C13B 118.2(2) . . ?
C10B N12B C13B 121.1(2) . . ?
C10B N12B C16B 120.7(2) . . ?
C30B C31B H31B 119.1 . . ?
C30B C31B C32B 121.8(2) . . ?
C32B C31B H31B 119.1 . . ?
C20B C21B H21B 120.3 . . ?
C20B C21B C22B 119.3(2) . . ?
C22B C21B H21B 120.3 . . ?
C7B C2B Br1B 121.1(2) . . ?
C7B C2B C3B 121.4(3) . . ?
C3B C2B Br1B 117.6(3) . . ?
C29B C28B H28B 119.9 . . ?
C29B C28B C27B 120.2(2) . . ?
C27B C28B H28B 119.9 . . ?
H26D C26B H26E 109.5 . . ?
H26D C26B H26F 109.5 . . ?
H26E C26B H26F 109.5 . . ?
C25B C26B H26D 109.5 . . ?
C25B C26B H26E 109.5 . . ?
C25B C26B H26F 109.5 . . ?
C7B C6B C8B 121.2(3) . . ?
C5B C6B C7B 119.9(3) . . ?
C5B C6B C8B 118.8(2) . . ?
C28B C29B H29B 119.2 . . ?
C28B C29B C30B 121.7(2) . . ?
C30B C29B H29B 119.2 . . ?
C21B C20B H20B 118.4 . . ?
C21B C20B C19B 123.3(2) . . ?
C19B C20B H20B 118.4 . . ?
C2B C7B C6B 119.6(3) . . ?
C2B C7B H7B 120.2 . . ?
C6B C7B H7B 120.2 . . ?
N12B C13B H13C 108.7 . . ?
N12B C13B H13D 108.7 . . ?
N12B C13B C14B 114.25(19) . . ?
H13C C13B H13D 107.6 . . ?
C14B C13B H13C 108.7 . . ?
C14B C13B H13D 108.7 . . ?
N23B C27B C28B 121.0(2) . . ?
N23B C27B C32B 120.5(2) . . ?
C32B C27B C28B 118.5(2) . . ?
C31B C30B C29B 118.7(2) . . ?
C31B C30B H30B 120.7 . . ?
C29B C30B H30B 120.7 . . ?
N12B C16B C17B 117.6(2) . . ?
C19B C16B N12B 122.2(2) . . ?
C19B C16B C17B 120.0(2) . . ?
N23B C24B H24C 109.4 . . ?
N23B C24B H24D 109.4 . . ?
N23B C24B C25B 111.29(19) . . ?
H24C C24B H24D 108.0 . . ?
C25B C24B H24C 109.4 . . ?
C25B C24B H24D 109.4 . . ?
C13B C14B H14C 109.7 . . ?
C13B C14B H14D 109.7 . . ?
H14C C14B H14D 108.2 . . ?
C15B C14B C13B 109.8(2) . . ?
C15B C14B H14C 109.7 . . ?
C15B C14B H14D 109.7 . . ?
C11B C18B C32B 125.0(2) . . ?
C17B C18B C11B 117.7(2) . . ?
C17B C18B C32B 117.2(2) . . ?
C18B C11B C5B 124.7(2) . . ?
C10B C11B C18B 117.5(2) . . ?
C10B C11B C5B 117.8(2) . . ?
C26B C25B C24B 111.5(2) . . ?
C26B C25B H25C 109.3 . . ?
C26B C25B H25D 109.3 . . ?
C24B C25B H25C 109.3 . . ?
C24B C25B H25D 109.3 . . ?
H25C C25B H25D 108.0 . . ?
C31B C32B C27B 118.7(2) . . ?
C31B C32B C18B 122.6(2) . . ?
C27B C32B C18B 118.6(2) . . ?
C10B C9B H9B 119.8 . . ?
C8B C9B H9B 119.8 . . ?
C8B C9B C10B 120.4(2) . . ?
N12B C10B C11B 120.1(2) . . ?
N12B C10B C9B 120.2(2) . . ?
C11B C10B C9B 119.7(2) . . ?
C2B C3B H3B 120.1 . . ?
C4B C3B C2B 119.7(3) . . ?
C4B C3B H3B 120.1 . . ?
C6B C8B H8B 119.2 . . ?
C9B C8B C6B 121.7(2) . . ?
C9B C8B H8B 119.2 . . ?
C20B C19B H19B 120.6 . . ?
C16B C19B C20B 118.9(2) . . ?
C16B C19B H19B 120.6 . . ?
C6B C5B C11B 119.6(2) . . ?
C6B C5B C4B 117.8(2) . . ?
C4B C5B C11B 122.4(2) . . ?
N23B C22B C21B 122.0(2) . . ?
N23B C22B C17B 118.7(2) . . ?
C21B C22B C17B 119.3(2) . . ?
C14B C15B H15D 109.5 . . ?
C14B C15B H15E 109.5 . . ?
C14B C15B H15F 109.5 . . ?
H15D C15B H15E 109.5 . . ?
H15D C15B H15F 109.5 . . ?
H15E C15B H15F 109.5 . . ?
C18B C17B C16B 120.0(2) . . ?
C18B C17B C22B 120.9(2) . . ?
C22B C17B C16B 119.1(2) . . ?
C3B C4B C5B 121.3(3) . . ?
C3B C4B H4B 119.4 . . ?
C5B C4B H4B 119.4 . . ?
F4 B1 F2 110.0(4) . . ?
F4 B1 F3 112.0(3) . . ?
F4 B1 F5 107.7(3) . . ?
F3 B1 F2 108.5(3) . . ?
F5 B1 F2 109.8(3) . . ?
F5 B1 F3 108.8(4) . . ?
F9 B6 F7 109.9(3) . . ?
F9 B6 F8 108.6(2) . . ?
F9 B6 F10 110.3(3) . . ?
F8 B6 F7 109.7(2) . . ?
F10 B6 F7 109.0(2) . . ?
F10 B6 F8 109.3(3) . . ?

loop_
_geom_bond_atom_site_label_1
_geom_bond_atom_site_label_2
_geom_bond_distance
_geom_bond_site_symmetry_2
_geom_bond_publ_flag
Br1A C2A 1.886(3) . ?
N12A C10A 1.366(3) . ?
N12A C13A 1.478(3) . ?
N12A C16A 1.381(3) . ?
N23A C24A 1.484(3) . ?
N23A C27A 1.381(3) . ?
N23A C22A 1.375(3) . ?
C29A H29A 0.9300 . ?
C29A C30A 1.407(4) . ?
C29A C28A 1.363(4) . ?
C3A H3A 0.9300 . ?
C3A C2A 1.409(5) . ?
C3A C4A 1.365(4) . ?
C7A H7A 0.9300 . ?
C7A C2A 1.364(5) . ?
C7A C6A 1.395(4) . ?
C26A H26A 0.9600 . ?
C26A H26B 0.9600 . ?
C26A H26C 0.9600 . ?
C26A C25A 1.525(3) . ?
C24A H24A 0.9700 . ?
C24A H24B 0.9700 . ?
C24A C25A 1.520(3) . ?
C20A H20A 0.9300 . ?
C20A C21A 1.372(4) . ?
C20A C19A 1.380(4) . ?
C21A H21A 0.9300 . ?
C21A C22A 1.397(3) . ?
C9A H9A 0.9300 . ?
C9A C10A 1.444(3) . ?
C9A C8A 1.339(4) . ?
C32A C27A 1.418(3) . ?
C32A C18A 1.442(3) . ?
C32A C31A 1.417(3) . ?
C27A C28A 1.414(3) . ?
C15A H15A 0.9600 . ?
C15A H15B 0.9600 . ?
C15A H15C 0.9600 . ?
C15A C14A 1.500(5) . ?
C18A C11A 1.439(3) . ?
C18A C17A 1.404(3) . ?
C25A H25A 0.9700 . ?
C25A H25B 0.9700 . ?
C11A C5A 1.448(3) . ?
C11A C10A 1.415(3) . ?
C30A H30A 0.9300 . ?
C30A C31A 1.362(3) . ?
C5A C4A 1.412(4) . ?
C5A C6A 1.423(3) . ?
C4A H4A 0.9300 . ?
C17A C22A 1.436(3) . ?
C17A C16A 1.423(3) . ?
C13A H13A 0.9700 . ?
C13A H13B 0.9700 . ?
C13A C14A 1.528(4) . ?
C8A H8A 0.9300 . ?
C8A C6A 1.422(4) . ?
C16A C19A 1.396(3) . ?
C19A H19A 0.9300 . ?
C28A H28A 0.9300 . ?
C31A H31A 0.9300 . ?
C14A H14A 0.9700 . ?
C14A H14B 0.9700 . ?
Br1B C2B 1.897(3) . ?
N23B C27B 1.377(3) . ?
N23B C24B 1.479(3) . ?
N23B C22B 1.385(3) . ?
N12B C13B 1.482(3) . ?
N12B C16B 1.388(3) . ?
N12B C10B 1.380(3) . ?
C31B H31B 0.9300 . ?
C31B C30B 1.374(3) . ?
C31B C32B 1.410(3) . ?
C21B H21B 0.9300 . ?
C21B C20B 1.377(4) . ?
C21B C22B 1.397(4) . ?
C2B C7B 1.368(5) . ?
C2B C3B 1.389(5) . ?
C28B H28B 0.9300 . ?
C28B C29B 1.365(4) . ?
C28B C27B 1.427(3) . ?
C26B H26D 0.9600 . ?
C26B H26E 0.9600 . ?
C26B H26F 0.9600 . ?
C26B C25B 1.516(4) . ?
C6B C7B 1.420(4) . ?
C6B C8B 1.423(4) . ?
C6B C5B 1.410(4) . ?
C29B H29B 0.9300 . ?
C29B C30B 1.402(4) . ?
C20B H20B 0.9300 . ?
C20B C19B 1.385(4) . ?
C7B H7B 0.9300 . ?
C13B H13C 0.9700 . ?
C13B H13D 0.9700 . ?
C13B C14B 1.524(3) . ?
C27B C32B 1.417(3) . ?
C30B H30B 0.9300 . ?
C16B C19B 1.383(4) . ?
C16B C17B 1.434(3) . ?
C24B H24C 0.9700 . ?
C24B H24D 0.9700 . ?
C24B C25B 1.525(4) . ?
C14B H14C 0.9700 . ?
C14B H14D 0.9700 . ?
C14B C15B 1.520(4) . ?
C18B C11B 1.436(3) . ?
C18B C32B 1.443(3) . ?
C18B C17B 1.397(3) . ?
C11B C10B 1.411(3) . ?
C11B C5B 1.453(3) . ?
C25B H25C 0.9700 . ?
C25B H25D 0.9700 . ?
C9B H9B 0.9300 . ?
C9B C10B 1.427(3) . ?
C9B C8B 1.352(4) . ?
C3B H3B 0.9300 . ?
C3B C4B 1.374(4) . ?
C8B H8B 0.9300 . ?
C19B H19B 0.9300 . ?
C5B C4B 1.419(4) . ?
C22B C17B 1.428(3) . ?
C15B H15D 0.9600 . ?
C15B H15E 0.9600 . ?
C15B H15F 0.9600 . ?
C4B H4B 0.9300 . ?
F4 B1 1.353(5) . ?
F2 B1 1.387(4) . ?
F3 B1 1.379(5) . ?
F5 B1 1.376(4) . ?
F9 B6 1.361(4) . ?
F7 B6 1.386(4) . ?
F8 B6 1.383(4) . ?
F10 B6 1.383(4) . ?

loop_
_geom_torsion_atom_site_label_1
_geom_torsion_atom_site_label_2
_geom_torsion_atom_site_label_3
_geom_torsion_atom_site_label_4
_geom_torsion
_geom_torsion_site_symmetry_1
_geom_torsion_site_symmetry_2
_geom_torsion_site_symmetry_3
_geom_torsion_site_symmetry_4
_geom_torsion_publ_flag
N12A C13A C14A C15A -179.2(3) . . . . ?
N12A C16A C19A C20A 174.5(3) . . . . ?
N23A C24A C25A C26A -171.3(2) . . . . ?
N23A C27A C28A C29A 177.1(2) . . . . ?
C29A C30A C31A C32A 1.2(4) . . . . ?
C24A N23A C27A C32A -178.7(2) . . . . ?
C24A N23A C27A C28A 1.4(3) . . . . ?
C24A N23A C22A C21A -0.3(3) . . . . ?
C24A N23A C22A C17A 178.2(2) . . . . ?
C20A C21A C22A N23A -179.7(3) . . . . ?
C20A C21A C22A C17A 1.7(4) . . . . ?
C2A C3A C4A C5A -0.1(4) . . . . ?
C2A C7A C6A C5A -2.6(4) . . . . ?
C2A C7A C6A C8A 174.7(3) . . . . ?
C21A C20A C19A C16A -1.4(5) . . . . ?
C9A C8A C6A C7A -169.8(3) . . . . ?
C9A C8A C6A C5A 7.5(4) . . . . ?
C32A C27A C28A C29A -2.8(4) . . . . ?
C32A C18A C11A C5A -27.8(3) . . . . ?
C32A C18A C11A C10A 152.9(2) . . . . ?
C32A C18A C17A C22A 15.6(3) . . . . ?
C32A C18A C17A C16A -164.5(2) . . . . ?
C27A N23A C24A C25A -89.2(3) . . . . ?
C27A N23A C22A C21A 171.4(2) . . . . ?
C27A N23A C22A C17A -10.1(3) . . . . ?
C27A C32A C18A C11A 166.3(2) . . . . ?
C27A C32A C18A C17A -15.8(3) . . . . ?
C27A C32A C31A C30A -6.6(3) . . . . ?
C18A C32A C27A N23A 3.5(3) . . . . ?
C18A C32A C27A C28A -176.6(2) . . . . ?
C18A C32A C31A C30A 177.4(2) . . . . ?
C18A C11A C5A C4A -20.5(4) . . . . ?
C18A C11A C5A C6A 165.1(2) . . . . ?
C18A C11A C10A N12A 15.7(3) . . . . ?
C18A C11A C10A C9A -162.6(2) . . . . ?
C18A C17A C22A N23A -3.0(3) . . . . ?
C18A C17A C22A C21A 175.6(2) . . . . ?
C18A C17A C16A N12A 8.3(3) . . . . ?
C18A C17A C16A C19A -175.8(2) . . . . ?
C11A C18A C17A C22A -166.3(2) . . . . ?
C11A C18A C17A C16A 13.5(3) . . . . ?
C11A C5A C4A C3A -178.8(2) . . . . ?
C11A C5A C6A C7A -179.6(2) . . . . ?
C11A C5A C6A C8A 3.0(3) . . . . ?
C30A C29A C28A C27A -2.8(4) . . . . ?
C5A C11A C10A N12A -163.7(2) . . . . ?
C5A C11A C10A C9A 18.0(3) . . . . ?
C10A N12A C13A C14A -81.8(3) . . . . ?
C10A N12A C16A C17A -18.5(3) . . . . ?
C10A N12A C16A C19A 165.6(2) . . . . ?
C10A C9A C8A C6A -5.1(4) . . . . ?
C10A C11A C5A C4A 158.8(2) . . . . ?
C10A C11A C5A C6A -15.6(3) . . . . ?
C4A C3A C2A Br1A -176.8(2) . . . . ?
C4A C3A C2A C7A 3.5(5) . . . . ?
C4A C5A C6A C7A 5.7(4) . . . . ?
C4A C5A C6A C8A -171.6(2) . . . . ?
C17A C18A C11A C5A 154.3(2) . . . . ?
C17A C18A C11A C10A -25.0(3) . . . . ?
C17A C16A C19A C20A -1.2(4) . . . . ?
C13A N12A C10A C9A 0.4(3) . . . . ?
C13A N12A C10A C11A -177.8(2) . . . . ?
C13A N12A C16A C17A 165.5(2) . . . . ?
C13A N12A C16A C19A -10.3(4) . . . . ?
C22A N23A C24A C25A 82.6(3) . . . . ?
C22A N23A C27A C32A 9.8(3) . . . . ?
C22A N23A C27A C28A -170.2(2) . . . . ?
C22A C17A C16A N12A -171.9(2) . . . . ?
C22A C17A C16A C19A 4.0(4) . . . . ?
C8A C9A C10A N12A 173.8(2) . . . . ?
C8A C9A C10A C11A -8.0(4) . . . . ?
C16A N12A C10A C9A -175.4(2) . . . . ?
C16A N12A C10A C11A 6.4(3) . . . . ?
C16A N12A C13A C14A 94.1(3) . . . . ?
C16A C17A C22A N23A 177.1(2) . . . . ?
C16A C17A C22A C21A -4.3(3) . . . . ?
C19A C20A C21A C22A 1.2(5) . . . . ?
C28A C29A C30A C31A 3.7(4) . . . . ?
C31A C32A C27A N23A -172.6(2) . . . . ?
C31A C32A C27A C28A 7.3(3) . . . . ?
C31A C32A C18A C11A -17.8(3) . . . . ?
C31A C32A C18A C17A 160.1(2) . . . . ?
C6A C7A C2A Br1A 178.3(2) . . . . ?
C6A C7A C2A C3A -2.1(5) . . . . ?
C6A C5A C4A C3A -4.4(4) . . . . ?
Br1B C2B C7B C6B 179.2(2) . . . . ?
Br1B C2B C3B C4B -178.0(2) . . . . ?
N23B C27B C32B C31B -172.5(2) . . . . ?
N23B C27B C32B C18B 4.7(3) . . . . ?
N23B C24B C25B C26B -174.6(2) . . . . ?
N23B C22B C17B C16B 177.0(2) . . . . ?
N23B C22B C17B C18B -3.2(3) . . . . ?
N12B C13B C14B C15B -174.9(3) . . . . ?
N12B C16B C19B C20B 174.9(2) . . . . ?
N12B C16B C17B C18B 8.2(3) . . . . ?
N12B C16B C17B C22B -172.0(2) . . . . ?
C21B C20B C19B C16B -1.5(4) . . . . ?
C21B C22B C17B C16B -4.8(3) . . . . ?
C21B C22B C17B C18B 175.0(2) . . . . ?
C2B C3B C4B C5B 0.7(4) . . . . ?
C28B C29B C30B C31B 3.7(4) . . . . ?
C28B C27B C32B C31B 7.4(3) . . . . ?
C28B C27B C32B C18B -175.4(2) . . . . ?
C6B C5B C4B C3B -5.3(4) . . . . ?
C29B C28B C27B N23B 177.0(2) . . . . ?
C29B C28B C27B C32B -2.9(4) . . . . ?
C20B C21B C22B N23B -179.3(2) . . . . ?
C20B C21B C22B C17B 2.6(4) . . . . ?
C7B C2B C3B C4B 2.9(4) . . . . ?
C7B C6B C8B C9B -171.5(3) . . . . ?
C7B C6B C5B C11B -179.2(2) . . . . ?
C7B C6B C5B C4B 6.4(3) . . . . ?
C13B N12B C16B C19B -13.7(3) . . . . ?
C13B N12B C16B C17B 162.2(2) . . . . ?
C13B N12B C10B C11B -173.4(2) . . . . ?
C13B N12B C10B C9B 5.2(3) . . . . ?
C27B N23B C24B C25B -86.5(3) . . . . ?
C27B N23B C22B C21B 171.1(2) . . . . ?
C27B N23B C22B C17B -10.8(3) . . . . ?
C27B C28B C29B C30B -2.7(4) . . . . ?
C30B C31B C32B C27B -6.6(4) . . . . ?
C30B C31B C32B C18B 176.3(2) . . . . ?
C16B N12B C13B C14B 92.3(3) . . . . ?
C16B N12B C10B C11B 9.7(3) . . . . ?
C16B N12B C10B C9B -171.8(2) . . . . ?
C24B N23B C27B C28B 1.5(3) . . . . ?
C24B N23B C27B C32B -178.7(2) . . . . ?
C24B N23B C22B C21B -0.5(4) . . . . ?
C24B N23B C22B C17B 177.7(2) . . . . ?
C18B C11B C10B N12B 13.8(3) . . . . ?
C18B C11B C10B C9B -164.7(2) . . . . ?
C18B C11B C5B C6B 167.2(2) . . . . ?
C18B C11B C5B C4B -18.8(3) . . . . ?
C11B C18B C32B C31B -18.3(3) . . . . ?
C11B C18B C32B C27B 164.6(2) . . . . ?
C11B C18B C17B C16B 14.7(3) . . . . ?
C11B C18B C17B C22B -165.1(2) . . . . ?
C11B C5B C4B C3B -179.5(2) . . . . ?
C32B C31B C30B C29B 1.1(4) . . . . ?
C32B C18B C11B C10B 151.8(2) . . . . ?
C32B C18B C11B C5B -29.2(3) . . . . ?
C32B C18B C17B C16B -163.0(2) . . . . ?
C32B C18B C17B C22B 17.3(3) . . . . ?
C10B N12B C13B C14B -84.8(3) . . . . ?
C10B N12B C16B C19B 163.4(2) . . . . ?
C10B N12B C16B C17B -20.8(3) . . . . ?
C10B C11B C5B C6B -13.9(3) . . . . ?
C10B C11B C5B C4B 160.2(2) . . . . ?
C10B C9B C8B C6B -4.2(4) . . . . ?
C3B C2B C7B C6B -1.7(4) . . . . ?
C8B C6B C7B C2B 174.9(3) . . . . ?
C8B C6B C5B C11B 2.8(3) . . . . ?
C8B C6B C5B C4B -171.6(2) . . . . ?
C8B C9B C10B N12B 173.9(2) . . . . ?
C8B C9B C10B C11B -7.5(4) . . . . ?
C19B C16B C17B C18B -175.8(2) . . . . ?
C19B C16B C17B C22B 3.9(3) . . . . ?
C5B C6B C7B C2B -3.1(4) . . . . ?
C5B C6B C8B C9B 6.5(4) . . . . ?
C5B C11B C10B N12B -165.2(2) . . . . ?
C5B C11B C10B C9B 16.2(3) . . . . ?
C22B N23B C27B C28B -170.0(2) . . . . ?
C22B N23B C27B C32B 9.9(3) . . . . ?
C22B N23B C24B C25B 85.1(3) . . . . ?
C22B C21B C20B C19B 0.6(4) . . . . ?
C17B C16B C19B C20B -0.8(4) . . . . ?
C17B C18B C11B C10B -25.6(3) . . . . ?
C17B C18B C11B C5B 153.3(2) . . . . ?
C17B C18B C32B C31B 159.2(2) . . . . ?
C17B C18B C32B C27B -17.9(3) . . . . ?

loop_
_platon_squeeze_void_nr
_platon_squeeze_void_average_x
_platon_squeeze_void_average_y
_platon_squeeze_void_average_z
_platon_squeeze_void_volume
_platon_squeeze_void_count_electrons
_platon_squeeze_void_content
1 0.500 0.114 0.886 1133 311 '6 C7H8'
